data_4333974
loop_
_publ_author_name
'Theshini Perera'
'Pramuditha Abhayawardhana'
'Patricia A. Marzilli'
'Frank R. Fronczek'
'Luigi G. Marzilli'

_publ_section_title
;
 Formation of a Metal-to-Nitrogen Bond of Normal Length by a Neutral
 Sufonamide Group within a Tridentate Ligand. A New Approach to
 Radiopharmaceutical Bioconjugation
;
_journal_name_full 'Inorganic Chemistry'
_journal_page_first 2412
_journal_page_last 2421
_journal_paper_doi 10.1021/ic302180t
_journal_volume 52
_journal_year 2013
_chemical_formula_moiety 'C24 H23 N3 O5 Re S, P F6, H2 O'
_chemical_formula_sum 'C24 H25 F6 N3 O6 P Re S'
_chemical_formula_weight 814.70
_chemical_name_systematic
;
 ?
;
_space_group_IT_number 2
_symmetry_cell_setting triclinic
_symmetry_space_group_name_Hall '-P 1'
_symmetry_space_group_name_H-M 'P -1'
_atom_sites_solution_hydrogens geom
_atom_sites_solution_primary direct
_atom_sites_solution_secondary difmap
_audit_creation_method SHELXL-97
_cell_angle_alpha 110.298(8)
_cell_angle_beta 115.806(7)
_cell_angle_gamma 96.429(9)
_cell_formula_units_Z 4
_cell_length_a 14.353(2)
_cell_length_b 15.010(2)
_cell_length_c 16.028(3)
_cell_measurement_reflns_used 12412
_cell_measurement_temperature 90.0(5)
_cell_measurement_theta_max 27.8
_cell_measurement_theta_min 2.5
_cell_volume 2770.6(8)
_computing_cell_refinement 'HKL Scalepack (Otwinowski & Minor 1997)'
_computing_data_collection 'COLLECT (Nonius, 2000)'
_computing_data_reduction 'HKL Denzo and Scalepack (Otwinowski & Minor 1997)'
_computing_molecular_graphics 'ORTEP-3 for Windows (Farrugia, 1997)'
_computing_publication_material 'SHELXL-97 (Sheldrick, 2008)'
_computing_structure_refinement 'SHELXL-97 (Sheldrick, 2008)'
_computing_structure_solution 'SIR97 (Altomare  et al., 1999)'
_diffrn_ambient_temperature 90.0(5)
_diffrn_measured_fraction_theta_full 0.999
_diffrn_measured_fraction_theta_max 0.994
_diffrn_measurement_device 'Nonius KappaCCD (with Oxford Cryostream)'
_diffrn_measurement_method ' \w scans with \k offsets'
_diffrn_radiation_monochromator graphite
_diffrn_radiation_source 'fine-focus sealed tube'
_diffrn_radiation_type MoK\a
_diffrn_radiation_wavelength 0.71073
_diffrn_reflns_av_R_equivalents 0.067
_diffrn_reflns_av_sigmaI/netI 0.1050
_diffrn_reflns_limit_h_max 18
_diffrn_reflns_limit_h_min -18
_diffrn_reflns_limit_k_max 19
_diffrn_reflns_limit_k_min -19
_diffrn_reflns_limit_l_max 21
_diffrn_reflns_limit_l_min -21
_diffrn_reflns_number 53058
_diffrn_reflns_theta_full 25.00
_diffrn_reflns_theta_max 27.9
_diffrn_reflns_theta_min 2.5
_exptl_absorpt_coefficient_mu 4.605
_exptl_absorpt_correction_T_max 0.710
_exptl_absorpt_correction_T_min 0.545
_exptl_absorpt_correction_type multi-scan
_exptl_absorpt_process_details 'HKL Scalepack (Otwinowski & Minor 1997)'
_exptl_crystal_colour colorless
_exptl_crystal_density_diffrn 1.953
_exptl_crystal_description 'needle fragment'
_exptl_crystal_F_000 1592
_exptl_crystal_size_max 0.15
_exptl_crystal_size_mid 0.12
_exptl_crystal_size_min 0.08
_refine_diff_density_max 1.407
_refine_diff_density_min -1.292
_refine_diff_density_rms 0.197
_refine_ls_extinction_coef 0.00114(10)
_refine_ls_extinction_expression Fc^*^=kFc[1+0.001xFc^2^\l^3^/sin(2\q)]^-1/4^
_refine_ls_extinction_method SHELXL
_refine_ls_goodness_of_fit_ref 1.006
_refine_ls_hydrogen_treatment constr
_refine_ls_matrix_type full
_refine_ls_number_parameters 764
_refine_ls_number_reflns 13140
_refine_ls_number_restraints 0
_refine_ls_restrained_S_all 1.006
_refine_ls_R_factor_all 0.1008
_refine_ls_R_factor_gt 0.0484
_refine_ls_shift/su_max 0.001
_refine_ls_shift/su_mean 0.000
_refine_ls_structure_factor_coef Fsqd
_refine_ls_weighting_details 'calc w=1/[\s^2^(Fo^2^)+(0.0463P)^2^] where P=(Fo^2^+2Fc^2^)/3'
_refine_ls_weighting_scheme calc
_refine_ls_wR_factor_gt 0.0905
_refine_ls_wR_factor_ref 0.1048
_reflns_number_gt 8379
_reflns_number_total 13140
_reflns_threshold_expression I>2\s(I)
_cod_data_source_file ic302180t_si_002_2.cif
_cod_data_source_block Theshini81
_cod_original_cell_volume 2770.6(7)
_cod_original_sg_symbol_H-M 'P -1 '
_cod_database_code 4333974

loop_
_symmetry_equiv_pos_as_xyz
'x, y, z'
'-x, -y, -z'

loop_
_atom_site_label
_atom_site_type_symbol
_atom_site_fract_x
_atom_site_fract_y
_atom_site_fract_z
_atom_site_U_iso_or_equiv
_atom_site_adp_type
_atom_site_occupancy
_atom_site_symmetry_multiplicity
_atom_site_calc_flag
_atom_site_refinement_flags
Re1 Re 0.32431(2) 0.255419(18) 0.75499(2) 0.02073(9) Uani 1 1 d .
S1 S 0.40482(13) 0.11148(11) 0.87172(12) 0.0199(4) Uani 1 1 d .
O1 O 0.5669(4) 0.3800(3) 0.8873(4) 0.0347(13) Uani 1 1 d .
O2 O 0.2866(4) 0.4374(3) 0.7183(4) 0.0412(14) Uani 1 1 d .
O3 O 0.3207(4) 0.3535(4) 0.9570(4) 0.0389(13) Uani 1 1 d .
O4 O 0.5090(3) 0.1844(3) 0.9245(3) 0.0253(11) Uani 1 1 d .
O5 O 0.3264(3) 0.1314(3) 0.9023(3) 0.0222(10) Uani 1 1 d .
N1 N 0.1575(4) 0.1602(4) 0.6770(4) 0.0188(12) Uani 1 1 d .
N2 N 0.3446(4) 0.1048(4) 0.7472(4) 0.0162(11) Uani 1 1 d .
N3 N 0.3200(4) 0.1772(4) 0.6103(4) 0.0198(12) Uani 1 1 d .
C1 C 0.4754(6) 0.3302(5) 0.8336(5) 0.0247(16) Uani 1 1 d .
C2 C 0.2994(6) 0.3686(5) 0.7327(6) 0.0325(18) Uani 1 1 d .
C3 C 0.3229(5) 0.3155(5) 0.8825(6) 0.0252(17) Uani 1 1 d .
C4 C 0.0715(5) 0.1957(5) 0.6544(5) 0.0258(16) Uani 1 1 d .
H4 H 0.0823 0.2621 0.6614 0.031 Uiso 1 1 calc R
C5 C -0.0318(5) 0.1390(5) 0.6215(5) 0.0299(17) Uani 1 1 d .
H5 H -0.0909 0.1656 0.6063 0.036 Uiso 1 1 calc R
C6 C -0.0460(6) 0.0421(5) 0.6115(5) 0.0308(18) Uani 1 1 d .
H6 H -0.1151 0.0020 0.5912 0.037 Uiso 1 1 calc R
C7 C 0.0400(5) 0.0041(5) 0.6310(5) 0.0266(16) Uani 1 1 d .
H7 H 0.0305 -0.0627 0.6227 0.032 Uiso 1 1 calc R
C8 C 0.1411(5) 0.0652(4) 0.6631(5) 0.0167(14) Uani 1 1 d .
C9 C 0.2330(5) 0.0238(4) 0.6753(5) 0.0222(16) Uani 1 1 d .
H9A H 0.2247 -0.0124 0.6065 0.027 Uiso 1 1 calc R
H9B H 0.2298 -0.0250 0.7034 0.027 Uiso 1 1 calc R
C10 C 0.4137(5) 0.0855(5) 0.6986(5) 0.0199(15) Uani 1 1 d .
H10A H 0.4159 0.0160 0.6803 0.024 Uiso 1 1 calc R
H10B H 0.4891 0.1313 0.7480 0.024 Uiso 1 1 calc R
C11 C 0.3654(5) 0.1021(5) 0.6026(5) 0.0195(15) Uani 1 1 d .
C12 C 0.3646(5) 0.0454(5) 0.5141(5) 0.0227(15) Uani 1 1 d .
H12 H 0.3948 -0.0081 0.5099 0.027 Uiso 1 1 calc R
C13 C 0.3189(5) 0.0680(5) 0.4311(5) 0.0259(17) Uani 1 1 d .
H13 H 0.3192 0.0311 0.3696 0.031 Uiso 1 1 calc R
C14 C 0.2731(5) 0.1442(5) 0.4382(5) 0.0258(17) Uani 1 1 d .
H14 H 0.2415 0.1601 0.3816 0.031 Uiso 1 1 calc R
C15 C 0.2733(5) 0.1973(5) 0.5281(5) 0.0260(17) Uani 1 1 d .
H15 H 0.2402 0.2488 0.5323 0.031 Uiso 1 1 calc R
C16 C 0.4202(5) -0.0066(4) 0.8623(5) 0.0178(14) Uani 1 1 d .
C17 C 0.5164(5) -0.0279(4) 0.8695(4) 0.0178(14) Uani 1 1 d .
C18 C 0.5233(5) -0.1206(5) 0.8608(5) 0.0236(15) Uani 1 1 d .
H18 H 0.5876 -0.1353 0.8657 0.028 Uiso 1 1 calc R
C19 C 0.4415(5) -0.1941(5) 0.8452(5) 0.0190(14) Uani 1 1 d .
C20 C 0.3504(5) -0.1698(4) 0.8406(5) 0.0190(14) Uani 1 1 d .
H20 H 0.2936 -0.2201 0.8291 0.023 Uiso 1 1 calc R
C21 C 0.3350(5) -0.0782(4) 0.8515(5) 0.0183(14) Uani 1 1 d .
C22 C 0.6149(5) 0.0437(5) 0.8882(5) 0.0248(16) Uani 1 1 d .
H22A H 0.6463 0.1021 0.9551 0.037 Uiso 1 1 calc R
H22B H 0.5924 0.0654 0.8332 0.037 Uiso 1 1 calc R
H22C H 0.6694 0.0098 0.8881 0.037 Uiso 1 1 calc R
C23 C 0.4551(6) -0.2953(4) 0.8367(5) 0.0270(16) Uani 1 1 d .
H23A H 0.4687 -0.2998 0.9004 0.041 Uiso 1 1 calc R
H23B H 0.5168 -0.3030 0.8265 0.041 Uiso 1 1 calc R
H23C H 0.3886 -0.3484 0.7779 0.041 Uiso 1 1 calc R
C24 C 0.2346(5) -0.0614(5) 0.8552(5) 0.0281(17) Uani 1 1 d .
H24A H 0.1899 -0.1231 0.8447 0.042 Uiso 1 1 calc R
H24B H 0.1924 -0.0425 0.8007 0.042 Uiso 1 1 calc R
H24C H 0.2566 -0.0078 0.9227 0.042 Uiso 1 1 calc R
Re2 Re 0.03581(2) 0.219028(18) 0.07867(2) 0.02111(9) Uani 1 1 d .
S2 S 0.27753(13) 0.36100(13) 0.29108(14) 0.0281(4) Uani 1 1 d .
O6 O 0.0243(4) 0.0963(4) 0.1947(4) 0.0362(13) Uani 1 1 d .
O7 O -0.1452(4) 0.0443(3) -0.1225(4) 0.0343(13) Uani 1 1 d .
O8 O 0.1994(4) 0.1187(4) 0.0434(4) 0.0364(13) Uani 1 1 d .
O9 O 0.2608(3) 0.2915(4) 0.3298(4) 0.0372(14) Uani 1 1 d .
O10 O 0.3152(3) 0.3381(3) 0.2198(4) 0.0288(12) Uani 1 1 d .
N4 N 0.0551(4) 0.3178(4) 0.0102(4) 0.0208(13) Uani 1 1 d .
N5 N 0.1463(4) 0.3675(4) 0.2202(4) 0.0212(13) Uani 1 1 d .
N6 N -0.0716(4) 0.2985(4) 0.1107(4) 0.0212(13) Uani 1 1 d .
C25 C 0.0280(5) 0.1427(5) 0.1517(6) 0.0295(17) Uani 1 1 d .
C26 C -0.0764(6) 0.1094(5) -0.0458(6) 0.0296(17) Uani 1 1 d .
C27 C 0.1403(5) 0.1583(5) 0.0578(5) 0.0270(17) Uani 1 1 d .
C28 C 0.0133(5) 0.2871(5) -0.0918(5) 0.0281(17) Uani 1 1 d .
H28 H -0.0295 0.2193 -0.1378 0.034 Uiso 1 1 calc R
C29 C 0.0304(5) 0.3507(5) -0.1314(5) 0.0293(17) Uani 1 1 d .
H29 H -0.0020 0.3276 -0.2040 0.035 Uiso 1 1 calc R
C30 C 0.0955(6) 0.4489(5) -0.0645(5) 0.0315(18) Uani 1 1 d .
H30 H 0.1093 0.4938 -0.0904 0.038 Uiso 1 1 calc R
C31 C 0.1396(5) 0.4803(5) 0.0395(5) 0.0266(17) Uani 1 1 d .
H31 H 0.1858 0.5470 0.0866 0.032 Uiso 1 1 calc R
C32 C 0.1168(5) 0.4148(4) 0.0759(5) 0.0189(15) Uani 1 1 d .
C33 C 0.1516(5) 0.4501(4) 0.1868(5) 0.0197(15) Uani 1 1 d .
H33A H 0.1049 0.4892 0.2017 0.024 Uiso 1 1 calc R
H33B H 0.2273 0.4957 0.2290 0.024 Uiso 1 1 calc R
C34 C 0.0892(5) 0.3852(5) 0.2813(5) 0.0250(16) Uani 1 1 d .
H34A H 0.1240 0.4541 0.3379 0.030 Uiso 1 1 calc R
H34B H 0.0942 0.3378 0.3121 0.030 Uiso 1 1 calc R
C35 C -0.0285(5) 0.3703(5) 0.2094(5) 0.0221(15) Uani 1 1 d .
C36 C -0.0901(6) 0.4232(5) 0.2402(6) 0.0285(17) Uani 1 1 d .
H36 H -0.0583 0.4732 0.3092 0.034 Uiso 1 1 calc R
C37 C -0.1983(6) 0.4026(5) 0.1694(6) 0.0333(19) Uani 1 1 d .
H37 H -0.2427 0.4365 0.1892 0.040 Uiso 1 1 calc R
C38 C -0.2404(6) 0.3313(5) 0.0687(6) 0.0304(18) Uani 1 1 d .
H38 H -0.3139 0.3175 0.0181 0.036 Uiso 1 1 calc R
C39 C -0.1763(5) 0.2805(5) 0.0421(5) 0.0233(16) Uani 1 1 d .
H39 H -0.2068 0.2312 -0.0270 0.028 Uiso 1 1 calc R
C40 C 0.3532(5) 0.4835(5) 0.3919(5) 0.0318(18) Uani 1 1 d .
C41 C 0.3481(5) 0.5137(6) 0.4841(5) 0.0348(19) Uani 1 1 d .
C42 C 0.3982(6) 0.6128(6) 0.5558(6) 0.046(2) Uani 1 1 d .
H42 H 0.3921 0.6350 0.6159 0.055 Uiso 1 1 calc R
C43 C 0.4569(6) 0.6805(5) 0.5426(5) 0.0331(18) Uani 1 1 d .
C44 C 0.4654(5) 0.6485(5) 0.4559(5) 0.0299(18) Uani 1 1 d .
H44 H 0.5067 0.6958 0.4481 0.036 Uiso 1 1 calc R
C45 C 0.4173(5) 0.5512(5) 0.3791(5) 0.0262(17) Uani 1 1 d .
C46 C 0.2962(6) 0.4451(7) 0.5142(6) 0.057(3) Uani 1 1 d .
H46A H 0.3309 0.3927 0.5165 0.085 Uiso 1 1 calc R
H46B H 0.2182 0.4144 0.4631 0.085 Uiso 1 1 calc R
H46C H 0.3061 0.4843 0.5824 0.085 Uiso 1 1 calc R
C47 C 0.5088(7) 0.7896(6) 0.6223(6) 0.049(2) Uani 1 1 d .
H47A H 0.5818 0.7990 0.6764 0.074 Uiso 1 1 calc R
H47B H 0.4639 0.8083 0.6531 0.074 Uiso 1 1 calc R
H47C H 0.5143 0.8318 0.5887 0.074 Uiso 1 1 calc R
C48 C 0.4405(5) 0.5268(5) 0.2920(5) 0.0273(17) Uani 1 1 d .
H48A H 0.4847 0.5878 0.3011 0.041 Uiso 1 1 calc R
H48B H 0.3717 0.4990 0.2260 0.041 Uiso 1 1 calc R
H48C H 0.4801 0.4777 0.2923 0.041 Uiso 1 1 calc R
P1 P 0.68984(17) 0.21546(14) 0.70653(15) 0.0350(5) Uani 1 1 d .
F1 F 0.7824(3) 0.1705(3) 0.6970(4) 0.0505(13) Uani 1 1 d .
F2 F 0.7490(4) 0.3187(3) 0.7204(4) 0.0678(17) Uani 1 1 d .
F3 F 0.5954(4) 0.2587(4) 0.7132(4) 0.0654(15) Uani 1 1 d .
F4 F 0.6274(4) 0.1124(3) 0.6932(4) 0.0614(14) Uani 1 1 d .
F5 F 0.6236(4) 0.1763(3) 0.5849(4) 0.0551(13) Uani 1 1 d .
F6 F 0.7571(5) 0.2541(4) 0.8274(4) 0.0811(19) Uani 1 1 d .
P2 P 0.03877(19) -0.30591(16) 0.55259(17) 0.0445(6) Uani 1 1 d .
F7 F 0.1127(4) -0.2049(4) 0.5793(4) 0.0687(16) Uani 1 1 d .
F8 F -0.0608(4) -0.2634(5) 0.5241(7) 0.119(3) Uani 1 1 d .
F9 F -0.0367(5) -0.4087(5) 0.5288(7) 0.126(3) Uani 1 1 d .
F10 F 0.1392(6) -0.3460(5) 0.5856(7) 0.130(3) Uani 1 1 d .
F11 F 0.0148(7) -0.3523(5) 0.4412(5) 0.132(3) Uani 1 1 d .
F12 F 0.0594(7) -0.2700(6) 0.6617(6) 0.132(3) Uani 1 1 d .
O1S O 0.2796(8) -0.1589(8) 0.5400(9) 0.155(4) Uani 1 1 d .
O2S O 0.1243(10) 0.6331(8) 0.3520(9) 0.168(5) Uani 1 1 d .

loop_
_atom_site_aniso_label
_atom_site_aniso_U_11
_atom_site_aniso_U_22
_atom_site_aniso_U_33
_atom_site_aniso_U_23
_atom_site_aniso_U_13
_atom_site_aniso_U_12
Re1 0.02079(16) 0.01831(15) 0.02447(16) 0.01154(12) 0.01120(13) 0.00523(11)
S1 0.0202(9) 0.0209(8) 0.0170(8) 0.0088(7) 0.0082(7) 0.0046(7)
O1 0.026(3) 0.029(3) 0.039(3) 0.012(2) 0.013(3) 0.000(2)
O2 0.069(4) 0.030(3) 0.054(4) 0.027(3) 0.044(3) 0.030(3)
O3 0.052(4) 0.034(3) 0.032(3) 0.011(3) 0.025(3) 0.012(3)
O4 0.026(3) 0.026(2) 0.018(2) 0.012(2) 0.006(2) 0.004(2)
O5 0.023(2) 0.025(2) 0.026(3) 0.013(2) 0.017(2) 0.009(2)
N1 0.018(3) 0.023(3) 0.018(3) 0.010(2) 0.010(2) 0.008(2)
N2 0.011(3) 0.023(3) 0.015(3) 0.010(2) 0.007(2) 0.006(2)
N3 0.021(3) 0.020(3) 0.022(3) 0.014(2) 0.010(2) 0.005(2)
C1 0.033(4) 0.020(3) 0.025(4) 0.011(3) 0.017(3) 0.010(3)
C2 0.039(4) 0.031(4) 0.042(5) 0.022(4) 0.026(4) 0.014(3)
C3 0.026(4) 0.020(3) 0.027(4) 0.015(3) 0.008(3) 0.009(3)
C4 0.026(4) 0.027(4) 0.024(4) 0.013(3) 0.012(3) 0.010(3)
C5 0.026(4) 0.040(4) 0.027(4) 0.014(3) 0.015(3) 0.019(3)
C6 0.022(4) 0.035(4) 0.033(4) 0.016(3) 0.012(3) 0.005(3)
C7 0.025(4) 0.025(4) 0.024(4) 0.009(3) 0.010(3) 0.004(3)
C8 0.014(3) 0.023(3) 0.016(3) 0.011(3) 0.008(3) 0.005(3)
C9 0.018(3) 0.019(3) 0.023(4) 0.010(3) 0.005(3) 0.002(3)
C10 0.022(3) 0.022(3) 0.021(3) 0.013(3) 0.012(3) 0.007(3)
C11 0.012(3) 0.023(3) 0.026(4) 0.015(3) 0.009(3) 0.003(3)
C12 0.018(3) 0.024(3) 0.022(4) 0.009(3) 0.009(3) 0.003(3)
C13 0.029(4) 0.026(4) 0.020(4) 0.010(3) 0.013(3) -0.002(3)
C14 0.023(4) 0.031(4) 0.029(4) 0.023(3) 0.011(3) 0.004(3)
C15 0.023(4) 0.023(3) 0.034(4) 0.021(3) 0.010(3) 0.003(3)
C16 0.016(3) 0.022(3) 0.017(3) 0.012(3) 0.007(3) 0.008(3)
C17 0.019(3) 0.023(3) 0.005(3) 0.004(3) 0.004(3) 0.002(3)
C18 0.019(3) 0.033(4) 0.022(4) 0.014(3) 0.012(3) 0.011(3)
C19 0.020(3) 0.027(3) 0.012(3) 0.009(3) 0.009(3) 0.007(3)
C20 0.021(4) 0.018(3) 0.024(4) 0.010(3) 0.017(3) 0.002(3)
C21 0.020(3) 0.025(3) 0.018(3) 0.014(3) 0.011(3) 0.011(3)
C22 0.016(3) 0.032(4) 0.024(4) 0.016(3) 0.006(3) 0.004(3)
C23 0.034(4) 0.021(3) 0.022(4) 0.006(3) 0.013(3) 0.008(3)
C24 0.027(4) 0.028(4) 0.033(4) 0.015(3) 0.018(3) 0.008(3)
Re2 0.01503(15) 0.01851(15) 0.03177(18) 0.01362(13) 0.01139(13) 0.00596(11)
S2 0.0156(9) 0.0319(10) 0.0345(10) 0.0229(9) 0.0053(8) 0.0040(7)
O6 0.035(3) 0.037(3) 0.058(4) 0.034(3) 0.029(3) 0.020(2)
O7 0.025(3) 0.023(3) 0.043(3) 0.005(2) 0.017(3) 0.001(2)
O8 0.025(3) 0.036(3) 0.056(4) 0.020(3) 0.026(3) 0.018(2)
O9 0.019(3) 0.045(3) 0.052(3) 0.041(3) 0.008(2) 0.006(2)
O10 0.013(2) 0.032(3) 0.043(3) 0.018(2) 0.014(2) 0.009(2)
N4 0.018(3) 0.020(3) 0.021(3) 0.010(2) 0.007(2) 0.005(2)
N5 0.017(3) 0.022(3) 0.028(3) 0.018(3) 0.009(2) 0.005(2)
N6 0.015(3) 0.019(3) 0.038(3) 0.019(3) 0.014(3) 0.010(2)
C25 0.022(4) 0.028(4) 0.044(5) 0.019(4) 0.016(3) 0.017(3)
C26 0.022(4) 0.027(4) 0.047(5) 0.017(4) 0.022(4) 0.013(3)
C27 0.019(4) 0.029(4) 0.035(4) 0.017(3) 0.013(3) 0.007(3)
C28 0.021(4) 0.025(4) 0.024(4) 0.008(3) 0.004(3) 0.002(3)
C29 0.033(4) 0.040(4) 0.016(4) 0.012(3) 0.013(3) 0.011(3)
C30 0.037(4) 0.028(4) 0.028(4) 0.017(3) 0.012(3) 0.006(3)
C31 0.024(4) 0.025(4) 0.029(4) 0.012(3) 0.012(3) 0.004(3)
C32 0.012(3) 0.020(3) 0.023(4) 0.012(3) 0.005(3) 0.003(3)
C33 0.013(3) 0.020(3) 0.025(4) 0.015(3) 0.005(3) 0.003(3)
C34 0.025(4) 0.028(4) 0.022(4) 0.015(3) 0.010(3) 0.008(3)
C35 0.024(4) 0.019(3) 0.027(4) 0.016(3) 0.012(3) 0.006(3)
C36 0.032(4) 0.024(4) 0.036(4) 0.016(3) 0.021(4) 0.008(3)
C37 0.032(4) 0.024(4) 0.063(6) 0.024(4) 0.033(4) 0.017(3)
C38 0.020(4) 0.022(4) 0.054(5) 0.022(4) 0.017(4) 0.011(3)
C39 0.019(4) 0.020(3) 0.034(4) 0.016(3) 0.013(3) 0.008(3)
C40 0.018(4) 0.045(4) 0.028(4) 0.021(4) 0.008(3) 0.000(3)
C41 0.020(4) 0.058(5) 0.023(4) 0.024(4) 0.007(3) 0.006(4)
C42 0.034(5) 0.071(6) 0.015(4) 0.015(4) 0.005(3) -0.003(4)
C43 0.027(4) 0.043(4) 0.020(4) 0.009(3) 0.010(3) 0.003(3)
C44 0.024(4) 0.031(4) 0.024(4) 0.007(3) 0.012(3) -0.004(3)
C45 0.022(4) 0.035(4) 0.024(4) 0.021(3) 0.009(3) 0.006(3)
C46 0.041(5) 0.083(6) 0.035(5) 0.040(5) 0.006(4) -0.011(5)
C47 0.055(6) 0.049(5) 0.025(4) 0.002(4) 0.020(4) -0.001(4)
C48 0.027(4) 0.026(4) 0.020(4) 0.010(3) 0.007(3) -0.001(3)
P1 0.0419(12) 0.0321(10) 0.0292(11) 0.0116(9) 0.0179(10) 0.0119(9)
F1 0.028(2) 0.040(3) 0.064(3) 0.009(2) 0.020(2) 0.005(2)
F2 0.048(3) 0.030(2) 0.083(4) 0.016(3) 0.009(3) -0.002(2)
F3 0.083(4) 0.072(3) 0.088(4) 0.049(3) 0.064(3) 0.051(3)
F4 0.065(3) 0.052(3) 0.094(4) 0.039(3) 0.055(3) 0.023(3)
F5 0.057(3) 0.047(3) 0.044(3) 0.011(2) 0.019(2) 0.018(2)
F6 0.106(5) 0.091(4) 0.042(3) 0.034(3) 0.026(3) 0.046(4)
P2 0.0494(14) 0.0368(11) 0.0396(13) 0.0187(10) 0.0176(11) 0.0028(10)
F7 0.076(4) 0.049(3) 0.087(4) 0.035(3) 0.043(3) 0.011(3)
F8 0.045(3) 0.089(4) 0.239(9) 0.099(6) 0.061(5) 0.034(3)
F9 0.083(5) 0.092(5) 0.203(9) 0.090(6) 0.055(5) 0.013(4)
F10 0.091(5) 0.103(5) 0.189(8) 0.076(6) 0.056(5) 0.030(4)
F11 0.204(8) 0.074(4) 0.064(4) 0.004(4) 0.048(5) 0.037(5)
F12 0.174(8) 0.158(7) 0.105(6) 0.088(6) 0.084(6) 0.037(6)
O1S 0.146(9) 0.130(8) 0.184(11) 0.068(8) 0.081(8) 0.048(7)
O2S 0.201(12) 0.151(9) 0.156(10) 0.078(8) 0.087(9) 0.059(9)

loop_
_atom_type_symbol
_atom_type_description
_atom_type_scat_dispersion_real
_atom_type_scat_dispersion_imag
_atom_type_scat_source
C C 0.0033 0.0016 'International Tables Vol C Tables 4.2.6.8 and 6.1.1.4'
H H 0.0000 0.0000 'International Tables Vol C Tables 4.2.6.8 and 6.1.1.4'
F F 0.0171 0.0103 'International Tables Vol C Tables 4.2.6.8 and 6.1.1.4'
N N 0.0061 0.0033 'International Tables Vol C Tables 4.2.6.8 and 6.1.1.4'
O O 0.0106 0.0060 'International Tables Vol C Tables 4.2.6.8 and 6.1.1.4'
P P 0.1023 0.0942 'International Tables Vol C Tables 4.2.6.8 and 6.1.1.4'
Re Re -1.0185 7.2310 'International Tables Vol C Tables 4.2.6.8 and 6.1.1.4'
S S 0.1246 0.1234 'International Tables Vol C Tables 4.2.6.8 and 6.1.1.4'

loop_
_geom_angle_atom_site_label_1
_geom_angle_atom_site_label_2
_geom_angle_atom_site_label_3
_geom_angle
C2 Re1 C1 86.1(3)
C2 Re1 C3 88.9(3)
C1 Re1 C3 86.6(3)
C2 Re1 N3 94.6(3)
C1 Re1 N3 96.1(2)
C3 Re1 N3 175.7(2)
C2 Re1 N1 100.3(3)
C1 Re1 N1 172.9(2)
C3 Re1 N1 90.4(2)
N3 Re1 N1 86.49(19)
C2 Re1 N2 168.3(3)
C1 Re1 N2 97.3(2)
C3 Re1 N2 102.5(2)
N3 Re1 N2 73.96(18)
N1 Re1 N2 76.98(18)
O4 S1 O5 120.3(3)
O4 S1 N2 103.0(2)
O5 S1 N2 103.6(3)
O4 S1 C16 110.1(3)
O5 S1 C16 110.5(3)
N2 S1 C16 108.3(3)
C8 N1 C4 118.6(5)
C8 N1 Re1 118.1(4)
C4 N1 Re1 122.8(4)
C10 N2 C9 108.9(5)
C10 N2 S1 113.5(4)
C9 N2 S1 110.9(4)
C10 N2 Re1 104.1(3)
C9 N2 Re1 109.4(3)
S1 N2 Re1 109.8(2)
C15 N3 C11 118.7(6)
C15 N3 Re1 124.2(5)
C11 N3 Re1 117.1(4)
O1 C1 Re1 175.2(6)
O2 C2 Re1 178.0(7)
O3 C3 Re1 177.6(6)
N1 C4 C5 122.6(6)
N1 C4 H4 118.7
C5 C4 H4 118.7
C6 C5 C4 117.8(7)
C6 C5 H5 121.1
C4 C5 H5 121.1
C7 C6 C5 120.1(6)
C7 C6 H6 120.0
C5 C6 H6 120.0
C6 C7 C8 118.9(6)
C6 C7 H7 120.5
C8 C7 H7 120.5
N1 C8 C7 121.9(6)
N1 C8 C9 117.7(5)
C7 C8 C9 120.2(5)
C8 C9 N2 112.7(5)
C8 C9 H9A 109.0
N2 C9 H9A 109.0
C8 C9 H9B 109.0
N2 C9 H9B 109.0
H9A C9 H9B 107.8
N2 C10 C11 108.8(5)
N2 C10 H10A 109.9
C11 C10 H10A 109.9
N2 C10 H10B 109.9
C11 C10 H10B 109.9
H10A C10 H10B 108.3
N3 C11 C12 122.4(6)
N3 C11 C10 114.1(6)
C12 C11 C10 123.5(6)
C11 C12 C13 118.5(7)
C11 C12 H12 120.7
C13 C12 H12 120.7
C14 C13 C12 119.6(7)
C14 C13 H13 120.2
C12 C13 H13 120.2
C13 C14 C15 119.6(6)
C13 C14 H14 120.2
C15 C14 H14 120.2
N3 C15 C14 121.1(6)
N3 C15 H15 119.4
C14 C15 H15 119.4
C17 C16 C21 121.0(5)
C17 C16 S1 120.4(4)
C21 C16 S1 118.5(5)
C18 C17 C16 117.8(5)
C18 C17 C22 116.2(6)
C16 C17 C22 126.0(6)
C17 C18 C19 123.5(6)
C17 C18 H18 118.2
C19 C18 H18 118.2
C20 C19 C18 116.9(6)
C20 C19 C23 122.4(5)
C18 C19 C23 120.7(6)
C19 C20 C21 125.2(5)
C19 C20 H20 117.4
C21 C20 H20 117.4
C20 C21 C16 115.4(6)
C20 C21 C24 117.9(5)
C16 C21 C24 126.7(5)
C17 C22 H22A 109.5
C17 C22 H22B 109.5
H22A C22 H22B 109.5
C17 C22 H22C 109.5
H22A C22 H22C 109.5
H22B C22 H22C 109.5
C19 C23 H23A 109.5
C19 C23 H23B 109.5
H23A C23 H23B 109.5
C19 C23 H23C 109.5
H23A C23 H23C 109.5
H23B C23 H23C 109.5
C21 C24 H24A 109.5
C21 C24 H24B 109.5
H24A C24 H24B 109.5
C21 C24 H24C 109.5
H24A C24 H24C 109.5
H24B C24 H24C 109.5
C26 Re2 C25 88.4(3)
C26 Re2 C27 88.3(3)
C25 Re2 C27 88.1(3)
C26 Re2 N6 96.0(3)
C25 Re2 N6 93.4(2)
C27 Re2 N6 175.5(2)
C26 Re2 N4 97.0(2)
C25 Re2 N4 174.5(2)
C27 Re2 N4 92.8(2)
N6 Re2 N4 85.30(19)
C26 Re2 N5 168.6(2)
C25 Re2 N5 97.1(2)
C27 Re2 N5 101.8(2)
N6 Re2 N5 73.79(19)
N4 Re2 N5 77.38(18)
O10 S2 O9 120.4(3)
O10 S2 N5 103.8(3)
O9 S2 N5 104.1(3)
O10 S2 C40 110.4(3)
O9 S2 C40 111.6(3)
N5 S2 C40 104.7(3)
C28 N4 C32 118.8(5)
C28 N4 Re2 123.8(4)
C32 N4 Re2 117.4(4)
C34 N5 C33 108.9(5)
C34 N5 S2 111.9(4)
C33 N5 S2 110.9(4)
C34 N5 Re2 104.1(3)
C33 N5 Re2 109.7(3)
S2 N5 Re2 111.1(3)
C39 N6 C35 118.3(6)
C39 N6 Re2 125.2(5)
C35 N6 Re2 116.5(4)
O6 C25 Re2 178.9(7)
O7 C26 Re2 178.4(6)
O8 C27 Re2 177.3(5)
N4 C28 C29 122.0(6)
N4 C28 H28 119.0
C29 C28 H28 119.0
C28 C29 C30 119.3(6)
C28 C29 H29 120.4
C30 C29 H29 120.4
C31 C30 C29 119.0(6)
C31 C30 H30 120.5
C29 C30 H30 120.5
C30 C31 C32 119.8(6)
C30 C31 H31 120.1
C32 C31 H31 120.1
N4 C32 C31 121.0(6)
N4 C32 C33 117.9(5)
C31 C32 C33 120.9(5)
C32 C33 N5 114.6(5)
C32 C33 H33A 108.6
N5 C33 H33A 108.6
C32 C33 H33B 108.6
N5 C33 H33B 108.6
H33A C33 H33B 107.6
N5 C34 C35 108.4(5)
N5 C34 H34A 110.0
C35 C34 H34A 110.0
N5 C34 H34B 110.0
C35 C34 H34B 110.0
H34A C34 H34B 108.4
N6 C35 C36 121.8(6)
N6 C35 C34 114.8(6)
C36 C35 C34 123.4(6)
C37 C36 C35 119.3(7)
C37 C36 H36 120.3
C35 C36 H36 120.3
C36 C37 C38 118.3(7)
C36 C37 H37 120.8
C38 C37 H37 120.8
C39 C38 C37 120.2(6)
C39 C38 H38 119.9
C37 C38 H38 119.9
N6 C39 C38 122.0(7)
N6 C39 H39 119.0
C38 C39 H39 119.0
C45 C40 C41 120.7(7)
C45 C40 S2 119.4(6)
C41 C40 S2 119.9(5)
C42 C41 C40 118.1(6)
C42 C41 C46 115.9(7)
C40 C41 C46 126.0(7)
C43 C42 C41 121.7(8)
C43 C42 H42 119.1
C41 C42 H42 119.1
C44 C43 C42 119.0(7)
C44 C43 C47 120.8(6)
C42 C43 C47 120.1(7)
C43 C44 C45 123.6(6)
C43 C44 H44 118.2
C45 C44 H44 118.2
C44 C45 C40 116.5(7)
C44 C45 C48 117.0(6)
C40 C45 C48 126.5(6)
C41 C46 H46A 109.5
C41 C46 H46B 109.5
H46A C46 H46B 109.5
C41 C46 H46C 109.5
H46A C46 H46C 109.5
H46B C46 H46C 109.5
C43 C47 H47A 109.5
C43 C47 H47B 109.5
H47A C47 H47B 109.5
C43 C47 H47C 109.5
H47A C47 H47C 109.5
H47B C47 H47C 109.5
C45 C48 H48A 109.5
C45 C48 H48B 109.5
H48A C48 H48B 109.5
C45 C48 H48C 109.5
H48A C48 H48C 109.5
H48B C48 H48C 109.5
F2 P1 F6 89.3(3)
F2 P1 F5 90.6(3)
F6 P1 F5 179.3(4)
F2 P1 F4 178.3(3)
F6 P1 F4 90.5(3)
F5 P1 F4 89.6(3)
F2 P1 F3 89.2(3)
F6 P1 F3 91.5(3)
F5 P1 F3 89.3(3)
F4 P1 F3 89.1(3)
F2 P1 F1 91.3(3)
F6 P1 F1 89.8(3)
F5 P1 F1 89.5(3)
F4 P1 F1 90.4(3)
F3 P1 F1 178.6(3)
F12 P2 F11 174.6(4)
F12 P2 F7 92.4(4)
F11 P2 F7 92.7(4)
F12 P2 F10 88.6(5)
F11 P2 F10 89.4(5)
F7 P2 F10 90.7(3)
F12 P2 F8 89.3(5)
F11 P2 F8 92.8(5)
F7 P2 F8 88.9(3)
F10 P2 F8 177.8(5)
F12 P2 F9 85.8(4)
F11 P2 F9 89.2(5)
F7 P2 F9 178.2(4)
F10 P2 F9 89.3(4)
F8 P2 F9 91.0(3)

loop_
_geom_bond_atom_site_label_1
_geom_bond_atom_site_label_2
_geom_bond_distance
Re1 C2 1.893(7)
Re1 C1 1.909(7)
Re1 C3 1.936(8)
Re1 N3 2.175(5)
Re1 N1 2.175(5)
Re1 N2 2.279(5)
S1 O4 1.428(4)
S1 O5 1.433(5)
S1 N2 1.755(5)
S1 C16 1.773(6)
O1 C1 1.173(7)
O2 C2 1.151(7)
O3 C3 1.148(8)
N1 C8 1.340(7)
N1 C4 1.353(8)
N2 C10 1.501(8)
N2 C9 1.536(7)
N3 C15 1.352(7)
N3 C11 1.359(8)
C4 C5 1.389(9)
C4 H4 0.9500
C5 C6 1.388(9)
C5 H5 0.9500
C6 C7 1.374(9)
C6 H6 0.9500
C7 C8 1.392(8)
C7 H7 0.9500
C8 C9 1.485(9)
C9 H9A 0.9900
C9 H9B 0.9900
C10 C11 1.513(8)
C10 H10A 0.9900
C10 H10B 0.9900
C11 C12 1.372(9)
C12 C13 1.385(9)
C12 H12 0.9500
C13 C14 1.377(10)
C13 H13 0.9500
C14 C15 1.383(10)
C14 H14 0.9500
C15 H15 0.9500
C16 C17 1.416(9)
C16 C21 1.441(8)
C17 C18 1.369(9)
C17 C22 1.521(8)
C18 C19 1.385(8)
C18 H18 0.9500
C19 C20 1.375(9)
C19 C23 1.521(8)
C20 C21 1.380(8)
C20 H20 0.9500
C21 C24 1.512(9)
C22 H22A 0.9800
C22 H22B 0.9800
C22 H22C 0.9800
C23 H23A 0.9800
C23 H23B 0.9800
C23 H23C 0.9800
C24 H24A 0.9800
C24 H24B 0.9800
C24 H24C 0.9800
Re2 C26 1.901(7)
Re2 C25 1.926(7)
Re2 C27 1.929(8)
Re2 N6 2.176(5)
Re2 N4 2.186(5)
Re2 N5 2.280(5)
S2 O10 1.422(5)
S2 O9 1.434(4)
S2 N5 1.762(5)
S2 C40 1.770(7)
O6 C25 1.148(8)
O7 C26 1.155(8)
O8 C27 1.146(8)
N4 C28 1.344(8)
N4 C32 1.360(7)
N5 C34 1.506(9)
N5 C33 1.518(7)
N6 C39 1.344(7)
N6 C35 1.364(8)
C28 C29 1.370(9)
C28 H28 0.9500
C29 C30 1.386(9)
C29 H29 0.9500
C30 C31 1.368(9)
C30 H30 0.9500
C31 C32 1.380(8)
C31 H31 0.9500
C32 C33 1.485(9)
C33 H33A 0.9900
C33 H33B 0.9900
C34 C35 1.507(9)
C34 H34A 0.9900
C34 H34B 0.9900
C35 C36 1.387(10)
C36 C37 1.382(9)
C36 H36 0.9500
C37 C38 1.387(10)
C37 H37 0.9500
C38 C39 1.373(10)
C38 H38 0.9500
C39 H39 0.9500
C40 C45 1.421(9)
C40 C41 1.425(10)
C41 C42 1.381(11)
C41 C46 1.528(9)
C42 C43 1.378(10)
C42 H42 0.9500
C43 C44 1.369(10)
C43 C47 1.522(10)
C44 C45 1.383(9)
C44 H44 0.9500
C45 C48 1.507(10)
C46 H46A 0.9800
C46 H46B 0.9800
C46 H46C 0.9800
C47 H47A 0.9800
C47 H47B 0.9800
C47 H47C 0.9800
C48 H48A 0.9800
C48 H48B 0.9800
C48 H48C 0.9800
P1 F2 1.573(5)
P1 F6 1.577(5)
P1 F5 1.586(5)
P1 F4 1.592(5)
P1 F3 1.595(6)
P1 F1 1.597(5)
P2 F12 1.515(8)
P2 F11 1.530(7)
P2 F7 1.550(5)
P2 F10 1.572(8)
P2 F8 1.580(6)
P2 F9 1.599(6)

loop_
_geom_torsion_atom_site_label_1
_geom_torsion_atom_site_label_2
_geom_torsion_atom_site_label_3
_geom_torsion_atom_site_label_4
_geom_torsion
C2 Re1 N1 C8 170.5(5)
C3 Re1 N1 C8 -100.6(5)
N3 Re1 N1 C8 76.5(5)
N2 Re1 N1 C8 2.1(4)
C2 Re1 N1 C4 -18.3(6)
C3 Re1 N1 C4 70.6(5)
N3 Re1 N1 C4 -112.4(5)
N2 Re1 N1 C4 173.3(5)
O4 S1 N2 C10 53.2(4)
O5 S1 N2 C10 179.2(4)
C16 S1 N2 C10 -63.5(4)
O4 S1 N2 C9 176.1(4)
O5 S1 N2 C9 -57.9(4)
C16 S1 N2 C9 59.5(5)
O4 S1 N2 Re1 -62.8(3)
O5 S1 N2 Re1 63.2(3)
C16 S1 N2 Re1 -179.5(3)
C1 Re1 N2 C10 -57.1(4)
C3 Re1 N2 C10 -145.2(4)
N3 Re1 N2 C10 37.2(3)
N1 Re1 N2 C10 127.3(4)
C1 Re1 N2 C9 -173.3(4)
C3 Re1 N2 C9 98.6(4)
N3 Re1 N2 C9 -79.0(4)
N1 Re1 N2 C9 11.1(4)
C1 Re1 N2 S1 64.8(3)
C3 Re1 N2 S1 -23.4(3)
N3 Re1 N2 S1 159.0(3)
N1 Re1 N2 S1 -110.9(3)
C2 Re1 N3 C15 -20.3(5)
C1 Re1 N3 C15 -106.9(5)
N1 Re1 N3 C15 79.8(5)
N2 Re1 N3 C15 157.2(5)
C2 Re1 N3 C11 161.2(4)
C1 Re1 N3 C11 74.6(4)
N1 Re1 N3 C11 -98.7(4)
N2 Re1 N3 C11 -21.3(4)
C8 N1 C4 C5 2.7(10)
Re1 N1 C4 C5 -168.4(5)
N1 C4 C5 C6 -0.2(10)
C4 C5 C6 C7 -1.9(10)
C5 C6 C7 C8 1.6(10)
C4 N1 C8 C7 -3.1(9)
Re1 N1 C8 C7 168.4(5)
C4 N1 C8 C9 172.3(6)
Re1 N1 C8 C9 -16.2(7)
C6 C7 C8 N1 1.0(10)
C6 C7 C8 C9 -174.3(6)
N1 C8 C9 N2 26.0(8)
C7 C8 C9 N2 -158.6(5)
C10 N2 C9 C8 -135.3(5)
S1 N2 C9 C8 99.2(5)
Re1 N2 C9 C8 -22.2(6)
C9 N2 C10 C11 67.3(6)
S1 N2 C10 C11 -168.6(4)
Re1 N2 C10 C11 -49.3(5)
C15 N3 C11 C12 -0.6(8)
Re1 N3 C11 C12 178.0(4)
C15 N3 C11 C10 -179.2(5)
Re1 N3 C11 C10 -0.6(6)
N2 C10 C11 N3 35.2(7)
N2 C10 C11 C12 -143.3(6)
N3 C11 C12 C13 2.1(9)
C10 C11 C12 C13 -179.5(5)
C11 C12 C13 C14 -1.8(9)
C12 C13 C14 C15 0.1(9)
C11 N3 C15 C14 -1.2(8)
Re1 N3 C15 C14 -179.7(4)
C13 C14 C15 N3 1.5(9)
O4 S1 C16 C17 -22.3(6)
O5 S1 C16 C17 -157.6(5)
N2 S1 C16 C17 89.6(5)
O4 S1 C16 C21 155.1(5)
O5 S1 C16 C21 19.9(6)
N2 S1 C16 C21 -92.9(5)
C21 C16 C17 C18 3.2(9)
S1 C16 C17 C18 -179.5(5)
C21 C16 C17 C22 -175.7(6)
S1 C16 C17 C22 1.7(9)
C16 C17 C18 C19 0.1(9)
C22 C17 C18 C19 179.1(6)
C17 C18 C19 C20 -1.4(9)
C17 C18 C19 C23 -179.7(6)
C18 C19 C20 C21 -0.7(10)
C23 C19 C20 C21 177.5(6)
C19 C20 C21 C16 3.8(9)
C19 C20 C21 C24 -173.9(6)
C17 C16 C21 C20 -4.9(9)
S1 C16 C21 C20 177.6(5)
C17 C16 C21 C24 172.4(6)
S1 C16 C21 C24 -5.0(9)
C26 Re2 N4 C28 -13.8(6)
C27 Re2 N4 C28 74.8(6)
N6 Re2 N4 C28 -109.3(5)
N5 Re2 N4 C28 176.3(6)
C26 Re2 N4 C32 168.9(5)
C27 Re2 N4 C32 -102.5(5)
N6 Re2 N4 C32 73.4(5)
N5 Re2 N4 C32 -1.0(5)
O10 S2 N5 C34 176.5(4)
O9 S2 N5 C34 49.7(5)
C40 S2 N5 C34 -67.7(5)
O10 S2 N5 C33 -61.7(5)
O9 S2 N5 C33 171.5(5)
C40 S2 N5 C33 54.2(5)
O10 S2 N5 Re2 60.5(3)
O9 S2 N5 Re2 -66.3(3)
C40 S2 N5 Re2 176.4(3)
C25 Re2 N5 C34 -53.3(4)
C27 Re2 N5 C34 -142.9(4)
N6 Re2 N5 C34 38.1(3)
N4 Re2 N5 C34 126.8(4)
C25 Re2 N5 C33 -169.7(4)
C27 Re2 N5 C33 100.7(4)
N6 Re2 N5 C33 -78.3(4)
N4 Re2 N5 C33 10.4(4)
C25 Re2 N5 S2 67.3(3)
C27 Re2 N5 S2 -22.2(3)
N6 Re2 N5 S2 158.8(3)
N4 Re2 N5 S2 -112.5(3)
C26 Re2 N6 C39 -15.9(5)
C25 Re2 N6 C39 -104.7(5)
N4 Re2 N6 C39 80.7(5)
N5 Re2 N6 C39 158.9(5)
C26 Re2 N6 C35 162.4(4)
C25 Re2 N6 C35 73.6(4)
N4 Re2 N6 C35 -101.0(4)
N5 Re2 N6 C35 -22.8(4)
C32 N4 C28 C29 -0.4(10)
Re2 N4 C28 C29 -177.7(5)
N4 C28 C29 C30 2.0(11)
C28 C29 C30 C31 -1.0(11)
C29 C30 C31 C32 -1.5(11)
C28 N4 C32 C31 -2.2(10)
Re2 N4 C32 C31 175.2(5)
C28 N4 C32 C33 173.1(6)
Re2 N4 C32 C33 -9.5(7)
C30 C31 C32 N4 3.1(10)
C30 C31 C32 C33 -172.0(6)
N4 C32 C33 N5 19.2(8)
C31 C32 C33 N5 -165.5(6)
C34 N5 C33 C32 -131.8(5)
S2 N5 C33 C32 104.6(5)
Re2 N5 C33 C32 -18.5(6)
C33 N5 C34 C35 67.7(6)
S2 N5 C34 C35 -169.4(4)
Re2 N5 C34 C35 -49.3(5)
C39 N6 C35 C36 1.0(8)
Re2 N6 C35 C36 -177.5(4)
C39 N6 C35 C34 179.8(5)
Re2 N6 C35 C34 1.3(6)
N5 C34 C35 N6 33.9(7)
N5 C34 C35 C36 -147.3(6)
N6 C35 C36 C37 0.3(9)
C34 C35 C36 C37 -178.3(6)
C35 C36 C37 C38 -1.9(9)
C36 C37 C38 C39 2.2(9)
C35 N6 C39 C38 -0.7(8)
Re2 N6 C39 C38 177.6(4)
C37 C38 C39 N6 -0.9(9)
O10 S2 C40 C45 16.1(7)
O9 S2 C40 C45 152.8(5)
N5 S2 C40 C45 -95.1(6)
O10 S2 C40 C41 -164.9(6)
O9 S2 C40 C41 -28.1(7)
N5 S2 C40 C41 83.9(6)
C45 C40 C41 C42 6.3(11)
S2 C40 C41 C42 -172.8(6)
C45 C40 C41 C46 -170.7(7)
S2 C40 C41 C46 10.2(10)
C40 C41 C42 C43 -3.5(12)
C46 C41 C42 C43 173.8(7)
C41 C42 C43 C44 0.1(12)
C41 C42 C43 C47 178.7(7)
C42 C43 C44 C45 0.6(12)
C47 C43 C44 C45 -177.9(7)
C43 C44 C45 C40 2.1(11)
C43 C44 C45 C48 -176.3(7)
C41 C40 C45 C44 -5.5(10)
S2 C40 C45 C44 173.5(5)
C41 C40 C45 C48 172.7(7)
S2 C40 C45 C48 -8.3(10)
